data_4317891
loop_
_publ_author_name
'Nicholas J. Hill'
'William Levason'
'Gillian Reid'

_publ_contact_author_address
;
    Department of Chemistry
    University of Southampton
    Highfield
    Southampton SO17 1BJ
    UK.
;
_publ_contact_author_email ' gr@soton.ac.uk '
_publ_contact_author_fax ' 023 8059 3781 '
_publ_contact_author_name ' Dr G. Reid'
_publ_contact_author_phone ' 023 8059 3609 '
_publ_section_title
;
 Arsenic(III) Halide Complexes with Acyclic and Macrocyclic Thio- and
 Selenoether Coligands: Synthesis and Structural Properties
;
_journal_name_full 'Inorganic Chemistry'
_journal_page_first 2070
_journal_page_last 2076
_journal_paper_doi 10.1021/ic011139t
_journal_volume 41
_journal_year 2002
_chemical_formula_moiety '[(AsCl3)2([16]aneSe4)]?'
_chemical_formula_sum 'C6 H12 As Cl3 Se2'
_chemical_formula_weight 846.71
_chemical_name_systematic
;
   ?
;
_space_group_IT_number 14
_symmetry_cell_setting monoclinic
_symmetry_space_group_name_Hall '-P 2yn'
_symmetry_space_group_name_H-M 'P 1 21/n 1'
_atom_sites_solution_hydrogens geom
_atom_sites_solution_primary direct
_atom_sites_solution_secondary difmap
_audit_creation_method SHELXL-97
_cell_angle_alpha 90.00
_cell_angle_beta 114.900(12)
_cell_angle_gamma 90.00
_cell_formula_units_Z 4
_cell_length_a 9.764(3)
_cell_length_b 13.1644(13)
_cell_length_c 10.6273(17)
_cell_measurement_reflns_used 25
_cell_measurement_temperature 150(1)
_cell_measurement_theta_max 22.8
_cell_measurement_theta_min 17.4
_cell_volume 1239.0(5)
_computing_cell_refinement 'MSC Diffractometer Control'
_computing_data_collection 'MSC Diffractometer Control'
_computing_data_reduction 'TeXsan for windows, version ???'
_computing_molecular_graphics ORTEP
_computing_structure_refinement 'SHELXL-97 (Sheldrick, 1997)'
_computing_structure_solution 'SHELXS-97 (Sheldrick, 1990)'
_diffrn_ambient_temperature 150(1)
_diffrn_measured_fraction_theta_full 0.954
_diffrn_measured_fraction_theta_max 0.954
_diffrn_measurement_device_type 'Rigaku AFC7S'
_diffrn_measurement_method omega/2theta
_diffrn_radiation_monochromator graphite
_diffrn_radiation_source 'fine-focus sealed tube'
_diffrn_radiation_type MoK\a
_diffrn_radiation_wavelength 0.71073
_diffrn_reflns_av_R_equivalents 0.0800
_diffrn_reflns_av_sigmaI/netI 0.0520
_diffrn_reflns_limit_h_max 11
_diffrn_reflns_limit_h_min 0
_diffrn_reflns_limit_k_max 15
_diffrn_reflns_limit_k_min 0
_diffrn_reflns_limit_l_max 11
_diffrn_reflns_limit_l_min -12
_diffrn_reflns_number 2320
_diffrn_reflns_theta_full 25.00
_diffrn_reflns_theta_max 25.00
_diffrn_reflns_theta_min 2.38
_diffrn_standards_decay_% -0.21
_diffrn_standards_interval_count 150
_diffrn_standards_number 3
_exptl_absorpt_coefficient_mu 9.217
_exptl_absorpt_correction_T_max 1.000
_exptl_absorpt_correction_T_min 0.287
_exptl_absorpt_correction_type DIFABS
_exptl_crystal_colour yellow
_exptl_crystal_density_diffrn 2.270
_exptl_crystal_density_method 'not measured'
_exptl_crystal_description plate
_exptl_crystal_F_000 800
_exptl_crystal_size_max 0.20
_exptl_crystal_size_mid 0.15
_exptl_crystal_size_min 0.05
_refine_diff_density_max 2.426
_refine_diff_density_min -2.479
_refine_diff_density_rms 0.429
_refine_ls_extinction_coef -
_refine_ls_extinction_method none
_refine_ls_goodness_of_fit_ref 1.049
_refine_ls_hydrogen_treatment 'fixed, with riding Uiso's'
_refine_ls_matrix_type full
_refine_ls_number_parameters 110
_refine_ls_number_reflns 2186
_refine_ls_number_restraints 0
_refine_ls_restrained_S_all 1.049
_refine_ls_R_factor_all 0.0999
_refine_ls_R_factor_gt 0.0753
_refine_ls_shift/su_max 0.000
_refine_ls_shift/su_mean 0.000
_refine_ls_structure_factor_coef Fsqd
_refine_ls_weighting_details 'w=1/[\s^2^(Fo^2^)+(0.1837P)^2^+0.0000P] where P=(Fo^2^+2Fc^2^)/3'
_refine_ls_weighting_scheme calc
_refine_ls_wR_factor_gt 0.2013
_refine_ls_wR_factor_ref 0.2297
_reflns_number_gt 1653
_reflns_number_total 2186
_reflns_threshold_expression >2sigma(I)
_cod_data_source_file ic011139t_5.cif
_cod_data_source_block shelxl
_cod_depositor_comments
;
The following automatic conversions were performed:

'_refine_ls_weighting_scheme' value 'calc
w=1/[\s^2^(Fo^2^)+(0.1837P)^2^+0.0000P] where P=(Fo^2^+2Fc^2^)/3' was
changed to 'calc'. New tag '_refine_ls_weighting_details' was
created. The value of the new tag was set to
'w=1/[\s^2^(Fo^2^)+(0.1837P)^2^+0.0000P] where P=(Fo^2^+2Fc^2^)/3'.

Automatic conversion script
Id: cif_fix_values 3143 2015-03-26 13:38:13Z robertas 
;
_cod_database_code 4317891

loop_
_symmetry_equiv_pos_as_xyz
'x, y, z'
'-x+1/2, y+1/2, -z+1/2'
'-x, -y, -z'
'x-1/2, -y-1/2, z-1/2'

loop_
_atom_site_label
_atom_site_type_symbol
_atom_site_fract_x
_atom_site_fract_y
_atom_site_fract_z
_atom_site_U_iso_or_equiv
_atom_site_adp_type
_atom_site_occupancy
_atom_site_calc_flag
_atom_site_refinement_flags
_atom_site_disorder_assembly
_atom_site_disorder_group
Se1 Se 0.05335(13) 0.74770(8) 0.33843(11) 0.0233(4) Uani 1 d . . .
Se2 Se 0.37922(13) 0.62340(8) 0.27116(12) 0.0251(4) Uani 1 d . . .
As1 As 0.04805(12) 0.55095(8) 0.20925(12) 0.0193(4) Uani 1 d . . .
Cl1 Cl -0.1924(3) 0.5245(2) 0.1741(4) 0.0358(8) Uani 1 d . . .
Cl2 Cl 0.1437(3) 0.4972(2) 0.4249(3) 0.0268(7) Uani 1 d . . .
Cl3 Cl 0.0770(3) 0.3948(2) 0.1233(3) 0.0272(7) Uani 1 d . . .
C1 C -0.0947(19) 0.7395(9) 0.4152(16) 0.039(3) Uani 1 d . . .
H1A H -0.1908 0.7647 0.3472 0.046(12) Uiso 1 calc R . .
H1B H -0.1083 0.6689 0.4335 0.046(12) Uiso 1 calc R . .
C2 C -0.0633(14) 0.8248(10) 0.1679(13) 0.033(3) Uani 1 d . . .
H2A H -0.0833 0.7813 0.0883 0.046(12) Uiso 1 calc R . .
H2B H -0.1598 0.8437 0.1670 0.046(12) Uiso 1 calc R . .
C3 C 0.0162(13) 0.9194(8) 0.1540(12) 0.023(2) Uani 1 d . . .
H3A H -0.0454 0.9523 0.0666 0.046(12) Uiso 1 calc R . .
H3B H 0.1111 0.9004 0.1519 0.046(12) Uiso 1 calc R . .
C4 C 0.4522(14) 0.4962(8) 0.2255(12) 0.023(3) Uani 1 d . . .
H4A H 0.3768 0.4687 0.1395 0.046(12) Uiso 1 calc R . .
H4B H 0.5439 0.5085 0.2136 0.046(12) Uiso 1 calc R . .
C5 C 0.3253(16) 0.6947(9) 0.0968(15) 0.033(3) Uani 1 d . . .
H5A H 0.2388 0.6612 0.0258 0.046(12) Uiso 1 calc R . .
H5B H 0.2950 0.7633 0.1067 0.046(12) Uiso 1 calc R . .
C6 C 0.4505(14) 0.7001(9) 0.0484(13) 0.029(3) Uani 1 d . . .
H6A H 0.4778 0.6317 0.0337 0.046(12) Uiso 1 calc R . .
H6B H 0.5387 0.7312 0.1205 0.046(12) Uiso 1 calc R . .

loop_
_atom_site_aniso_label
_atom_site_aniso_U_11
_atom_site_aniso_U_22
_atom_site_aniso_U_33
_atom_site_aniso_U_23
_atom_site_aniso_U_13
_atom_site_aniso_U_12
Se1 0.0294(8) 0.0193(6) 0.0225(7) 0.0007(4) 0.0122(6) 0.0002(4)
Se2 0.0329(8) 0.0205(6) 0.0274(7) 0.0001(4) 0.0179(6) 0.0015(4)
As1 0.0171(7) 0.0210(6) 0.0196(7) -0.0001(4) 0.0077(5) 0.0016(4)
Cl1 0.0205(17) 0.0488(18) 0.0412(19) -0.0106(14) 0.0159(14) -0.0021(13)
Cl2 0.0297(17) 0.0276(13) 0.0239(15) 0.0034(11) 0.0122(13) -0.0003(11)
Cl3 0.0298(16) 0.0220(13) 0.0281(15) -0.0036(10) 0.0105(13) 0.0034(10)
C1 0.062(10) 0.029(6) 0.042(8) -0.008(6) 0.039(8) -0.015(6)
C2 0.028(7) 0.034(6) 0.022(6) 0.007(5) -0.003(6) -0.002(5)
C3 0.026(7) 0.030(5) 0.017(6) 0.002(5) 0.013(5) 0.003(5)
C4 0.032(7) 0.018(5) 0.020(6) -0.005(4) 0.010(5) 0.003(4)
C5 0.044(8) 0.024(6) 0.047(8) -0.004(5) 0.035(7) -0.003(5)
C6 0.028(7) 0.040(7) 0.020(6) 0.002(5) 0.010(6) -0.005(5)

loop_
_atom_type_symbol
_atom_type_description
_atom_type_scat_dispersion_real
_atom_type_scat_dispersion_imag
_atom_type_scat_source
C C 0.0033 0.0016 'International Tables Vol C Tables 4.2.6.8 and 6.1.1.4'
H H 0.0000 0.0000 'International Tables Vol C Tables 4.2.6.8 and 6.1.1.4'
As As 0.0499 2.0058 'International Tables Vol C Tables 4.2.6.8 and 6.1.1.4'
Cl Cl 0.1484 0.1585 'International Tables Vol C Tables 4.2.6.8 and 6.1.1.4'
Se Se -0.0929 2.2259 'International Tables Vol C Tables 4.2.6.8 and 6.1.1.4'

loop_
_geom_angle_atom_site_label_1
_geom_angle_atom_site_label_2
_geom_angle_atom_site_label_3
_geom_angle
_geom_angle_site_symmetry_1
_geom_angle_site_symmetry_3
_geom_angle_publ_flag
C1 Se1 C2 99.9(6) . . ?
C1 Se1 As1 106.2(4) . . ?
C2 Se1 As1 97.8(4) . . ?
C5 Se2 C4 99.1(5) . . ?
C5 Se2 As1 96.0(4) . . ?
C4 Se2 As1 97.9(4) . . ?
Cl2 As1 Cl1 94.56(13) . . ?
Cl2 As1 Cl3 93.28(11) . . ?
Cl1 As1 Cl3 95.12(12) . . ?
Cl2 As1 Se1 83.08(8) . . ?
Cl1 As1 Se1 91.51(9) . . ?
Cl3 As1 Se1 172.67(9) . . ?
Cl2 As1 Se2 86.08(9) . . ?
Cl1 As1 Se2 171.03(9) . . ?
Cl3 As1 Se2 93.78(8) . . ?
Se1 As1 Se2 79.67(4) . . ?
Cl2 As1 Cl3 172.69(10) . 3_565 ?
Cl1 As1 Cl3 88.03(11) . 3_565 ?
Cl3 As1 Cl3 79.67(10) . 3_565 ?
Se1 As1 Cl3 103.72(6) . 3_565 ?
Se2 As1 Cl3 92.43(6) . 3_565 ?
C6 C1 Se1 112.8(9) 4_576 . ?
C3 C2 Se1 113.2(8) . . ?
C2 C3 C4 112.8(10) . 2 ?
C3 C4 Se2 108.6(7) 2_545 . ?
C6 C5 Se2 114.4(9) . . ?
C5 C6 C1 112.4(11) . 4_675 ?

loop_
_geom_bond_atom_site_label_1
_geom_bond_atom_site_label_2
_geom_bond_distance
_geom_bond_site_symmetry_2
_geom_bond_publ_flag
Se1 C1 1.939(14) . ?
Se1 C2 1.968(12) . ?
Se1 As1 2.9217(15) . ?
Se2 C5 1.941(13) . ?
Se2 C4 1.959(10) . ?
Se2 As1 3.1633(19) . ?
As1 Cl2 2.196(3) . ?
As1 Cl1 2.243(3) . ?
As1 Cl3 2.314(3) . ?
As1 Cl3 3.294(3) 3_565 ?
C1 C6 1.518(17) 4_576 ?
C2 C3 1.507(16) . ?
C3 C4 1.557(15) 2 ?
C4 C3 1.557(15) 2_545 ?
C5 C6 1.514(16) . ?
C6 C1 1.518(17) 4_675 ?
